data_3000124
loop_
_publ_author_name
'Mouhri, Zhor Senhaji'
'Goodfellow, Elliot'
'Kelley, Steven P.'
'Stein, Robin'
'Rogers, Robin D.'
'Jean-Claude, Bertrand'

_journal_name_full 'To be published in Molecules'
_chemical_formula_sum 'C16.5 H15 N4.5 O3.5'
_symmetry_space_group_name_Hall 'P -2yc'
_symmetry_space_group_name_H-M 'P 1 c 1'
_cell_angle_alpha 90
_cell_angle_beta 100.651(6)
_cell_angle_gamma 90
_cell_length_a 13.856(3)
_cell_length_b 4.9842(9)
_cell_length_c 23.836(5)
_cell_measurement_temperature 298(2)
_cell_volume 1617.8(6)
_diffrn_ambient_temperature 298(2)
_diffrn_radiation_type MoK\a
_diffrn_radiation_wavelength 0.71073
_refine_ls_goodness_of_fit_ref 1.025
_refine_ls_R_factor_all 0.2820
_refine_ls_R_factor_gt 0.1434
_refine_ls_wR_factor_gt 0.3046
_cod_database_code 3000124
_cod_hold_until_date 2017-09-19

loop_
_atom_site_label
_atom_site_fract_x
_atom_site_fract_y
_atom_site_fract_z
? ? ? ?
